data_2009928
loop_
_publ_author_name
'Liu, Ling-Kang'
'Luo, Fen-Tair'
'Hsieh, Li-Chen'

_publ_contact_author
;
Professor Ling-Kang Liu
Institute of Chemistry
Academia Sinica
Taipei, Taiwan 11529, ROC
;
_publ_section_title
;
 Acetamide hydrochloride
;
_journal_issue 8
_journal_name_full 'Acta Crystallographica Section C'
_journal_page_first 1333
_journal_page_last 1335
_journal_paper_doi 10.1107/S0108270194001952
_journal_volume 50
_journal_year 1994
_chemical_formula_analytical C~2~H~6~ClNO
_chemical_formula_moiety 'C2 H6 N O 1+, Cl 1-'
_chemical_formula_sum 'C2 H6 Cl N O'
_chemical_formula_weight 95.53
_chemical_melting_point 395.5(5)
_chemical_name_systematic 'acetamide hydrochloride'
_space_group_IT_number 11
_symmetry_cell_setting monoclinic
_symmetry_space_group_name_Hall '-P 2yb'
_symmetry_space_group_name_H-M 'P 1 21/m 1'
_cell_angle_alpha 90
_cell_angle_beta 104.089(5)
_cell_angle_gamma 90
_cell_formula_units_Z 2
_cell_length_a 5.8376(9)
_cell_length_b 6.4746(10)
_cell_length_c 6.2534(10)
_cell_measurement_reflns_used 25
_cell_measurement_temperature 298
_cell_measurement_theta_max 39.04
_cell_measurement_theta_min 15.00
_cell_volume 229.24(6)
_computing_cell_refinement 'CAD-4 Software'
_computing_data_collection 'CAD-4 Software'
_computing_data_reduction 'NRC (Gabe, Lee & Le Page, 1985)'
_computing_molecular_graphics 'ORTEP (Johnson, 1976)'
_computing_publication_material NRC
_computing_structure_refinement NRC
_computing_structure_solution 'MULTAN11/82 (Main et al., 1982)'
_diffrn_ambient_temperature 298
_diffrn_measurement_device 'Enraf-Nonius CAD-4'
_diffrn_measurement_method \q/2\q
_diffrn_radiation_monochromator graphite
_diffrn_radiation_source 'xray tube'
_diffrn_radiation_type 'Mo K\a'
_diffrn_radiation_wavelength .70930
_diffrn_reflns_av_R_equivalents .015
_diffrn_reflns_limit_h_max 6
_diffrn_reflns_limit_h_min -6
_diffrn_reflns_limit_k_max 6
_diffrn_reflns_limit_k_min 0
_diffrn_reflns_limit_l_max 6
_diffrn_reflns_limit_l_min 0
_diffrn_reflns_number 365
_diffrn_reflns_reduction_process 'NRC DATRD2'
_diffrn_reflns_theta_max 22.5
_diffrn_reflns_theta_min 1
_diffrn_standards_decay_% 6
_diffrn_standards_interval_time 120
_diffrn_standards_number 7
_exptl_absorpt_coefficient_mu 0.66
_exptl_absorpt_correction_T_max .998
_exptl_absorpt_correction_T_min .914
_exptl_absorpt_correction_type 'empirical, \y-scan'
_exptl_crystal_colour colorless
_exptl_crystal_density_diffrn 1.384
_exptl_crystal_description prism
_exptl_crystal_F_000 99.99
_exptl_crystal_size_max 0.50
_exptl_crystal_size_mid 0.50
_exptl_crystal_size_min 0.45
_refine_diff_density_max .140
_refine_diff_density_min -.300
_refine_ls_extinction_coef 1.5(2)
_refine_ls_extinction_method secondary
_refine_ls_goodness_of_fit_obs 3.14
_refine_ls_hydrogen_treatment refall
_refine_ls_matrix_type full
_refine_ls_number_parameters 48
_refine_ls_number_reflns 315
_refine_ls_R_factor_all 0.031
_refine_ls_R_factor_obs 0.030
_refine_ls_shift/esd_max .040
_refine_ls_structure_factor_coef F
_refine_ls_weighting_details 'w = 1/[\s^2^(F) + 0.0001F^2^]'
_refine_ls_weighting_scheme calc
_refine_ls_wR_factor_all 0.042
_refine_ls_wR_factor_obs 0.042
_reflns_number_observed 315
_reflns_number_total 332
_reflns_observed_criterion I>2\s(I)
_cod_data_source_file as1105.cif
_cod_data_source_block default
_cod_depositor_comments
;
 Changing the value of the _atom_site_type_symbol data
 item for hydrogen atoms from '?' to 'H'.

 Antanas Vaitkus,
 2017-01-15

The following automatic conversions were performed:

'_chemical_melting_point' value '395-396 K' was changed to '395.5(5)'
- the average value was taken and precision was
estimated.

'_atom_site_thermal_displace_type' tag value 'Uij' was
replaced with 'Uani' value 5 times.

Automatic conversion script
Id: cif_fix_values 1646 2011-03-28 12:23:43Z adriana 

The following automatic conversions were performed:

'_chemical_melting_point' value '395-396 K' was changed to '395.5(5)'
- the average value was taken and precision was estimated.

Automatic conversion script
Id: cif_fix_values 1715 2011-07-08 13:25:40Z adriana 

The following automatic conversions were performed:

'_refine_ls_weighting_scheme' value 'w = 1/[\s^2^(F) + 0.0001F^2^]'
was changed to 'calc'. New tag '_refine_ls_weighting_details' was
created. The value of the new tag was set to 'w = 1/[\s^2^(F) +
0.0001F^2^]'.

Automatic conversion script
Id: cif_fix_values 3143 2015-03-26 13:38:13Z robertas 
;
_cod_original_sg_symbol_Hall '-P 2y1'
_cod_original_sg_symbol_H-M 'P 21/m'
_cod_database_code 2009928

loop_
_symmetry_equiv_pos_as_xyz
x,y,z
-x,-y,-z
-x,1/2+y,-z
x,1/2-y,z

loop_
_atom_site_aniso_label
_atom_site_aniso_U_11
_atom_site_aniso_U_22
_atom_site_aniso_U_33
_atom_site_aniso_U_12
_atom_site_aniso_U_13
_atom_site_aniso_U_23
_atom_site_aniso_type_symbol
Cl .0355(7) .0736(8) .0300(7) .00 .002(4) .00 Cl
C(1) .040(2) .061(2) .039(2) .00 .011(2) .00 C
C(2) .035(2) .037(2) .035(2) .00 .0030(10) .00 C
N .036(2) .072(2) .030(2) .00 .0020(10) .00 N
O .0300(10) .089(2) .028(2) .00 -.0010(10) .00 O

loop_
_atom_site_label
_atom_site_fract_x
_atom_site_fract_y
_atom_site_fract_z
_atom_site_U_iso_or_equiv
_atom_site_thermal_displace_type
_atom_site_type_symbol
Cl 0.73632(12) 0.25000 0.03971(12) .046(6) Uani Cl
C(1) 0.1825(7) 0.2500 -0.3864(6) .047(2) Uani C
C(2) 0.3541(5) 0.2500 -0.5244(5) .0360(10) Uani C
N 0.2911(6) 0.2500 -0.7364(5) .0460(10) Uani N
O 0.5795(4) 0.2500 -0.4355(4) .0490(10) Uani O
H(1) 0.021(8) 0.250 -0.470(7) .066(9) Uiso H
H(2) 0.215(5) 0.375(4) -0.286(4) .077(7) Uiso H
H(4) 0.135(8) 0.250 -0.810(7) .054(8) Uiso H
H(5) 0.398(8) 0.250 -0.810(7) .065(10) Uiso H
H(6) 0.619(7) 0.250 -0.304(8) .066(11) Uiso H

loop_
_atom_type_symbol
_atom_type_scat_dispersion_real
_atom_type_scat_dispersion_imag
_atom_type_scat_source
C .002 .002 International_Tables_Vol_IV_Table_2.3.1
H .000 .000 International_Tables_Vol_IV_Table_2.3.1
Cl .132 .159 International_Tables_Vol_IV_Table_2.3.1
N .004 .003 International_Tables_Vol_IV_Table_2.3.1
O .008 .006 International_Tables_Vol_IV_Table_2.3.1

loop_
_geom_angle_atom_site_label_1
_geom_angle_atom_site_label_2
_geom_angle_atom_site_label_3
_geom_angle_site_symmetry_1
_geom_angle_site_symmetry_3
_geom_angle
_geom_angle_publ_flag
C(2) C(1) H(1) . . 113(3) ?
C(2) C(1) H(2) . . 108(2) ?
H(1) C(1) H(2) . . 110(2) ?
H(2) C(1) H(2) . 4 106(2) ?
C(1) C(2) N . . 122.6(3) yes
C(1) C(2) O . . 120.8(3) yes
N C(2) O . . 116.6(3) yes
C(2) N H(4) . . 121(2) ?
C(2) N H(5) . . 119(3) ?
H(4) N H(5) . . 119(4) ?
C(2) O H(6) . . 116(3) ?
H(4) Cl H(5) 1_656 1_556 134.1(14) yes
H(4) Cl H(6) 1_656 . 118.0(15) yes
H(5) Cl H(6) 1_556 . 108.0(15) yes
Cl H(4) N 1_454 . 174(3) yes
Cl H(5) N 1_554 . 171(4) yes
Cl H(6) O . . 177(4) yes

loop_
_geom_bond_atom_site_label_1
_geom_bond_atom_site_label_2
_geom_bond_site_symmetry_1
_geom_bond_site_symmetry_2
_geom_bond_distance
_geom_bond_publ_flag
C(1) C(2) . . 1.473(5) yes
C(1) H(1) . . 0.96(4) yes
C(1) H(2) . . 1.02(3) yes
C(2) N . . 1.287(4) yes
C(2) O . . 1.297(4) yes
N H(4) . . 0.92(4) yes
N H(5) . . 0.86(5) yes
O H(6) . . 0.80(5) yes

loop_
_geom_contact_atom_site_label_1
_geom_contact_atom_site_label_2
_geom_contact_distance
_geom_contact_site_symmetry_2
_geom_contact_publ_flag
Cl H(4) 2.29(4) 1_656 yes
Cl H(5) 2.39(5) 1_556 yes
Cl H(6) 2.09(5) . yes
